data_4063340
loop_
_publ_author_name
'Merle Arrowsmith'
'Michael S. Hill'
'Gabriele Kociok-K\"hon'

_publ_section_title
;
 Dearomatization and C--H Deprotonation with Heavier Group 2 Alkyls: Does
 Size Matter?
;
_journal_issue 19
_journal_name_full Organometallics
_journal_page_first 4203
_journal_page_last 4206
_journal_paper_doi 10.1021/om100649z
_journal_volume 29
_journal_year 2010
_chemical_formula_moiety 'C222 H294 Sr6 N18 O6, 6(C6 H6)'
_chemical_formula_sum 'C258 H330 N18 O6 Sr6'
_chemical_formula_weight 4305.12
_chemical_name_systematic
;
 ?
;
_space_group_IT_number 205
_symmetry_cell_setting cubic
_symmetry_space_group_name_Hall '-P 2ac 2ab 3'
_symmetry_space_group_name_H-M 'P a -3'
_atom_sites_solution_hydrogens geom
_atom_sites_solution_primary direct
_atom_sites_solution_secondary difmap
_audit_creation_method SHELXL-97
_cell_angle_alpha 90.00
_cell_angle_beta 90.00
_cell_angle_gamma 90.00
_cell_formula_units_Z 4
_cell_length_a 28.6787(3)
_cell_length_b 28.6787(3)
_cell_length_c 28.6787(3)
_cell_measurement_reflns_used 125137
_cell_measurement_temperature 150(2)
_cell_measurement_theta_max 25.028
_cell_measurement_theta_min 2.910
_cell_volume 23587.3(4)
_computing_cell_refinement 'HKL Scalepack (Otwinski & Minor, 1997)'
_computing_data_collection 'Collect (Nonius BV, 1997-2000)'
_computing_data_reduction
;
 DENZO-SCALEPACK Z. Otwinowski and W. Minor, " 
 Processing of X-ray Diffraction Data Collected in Oscillation Mode ", 
 Methods in Enzymology, Volume 276: Macromolecular Crystallography, 
 part A, p.307-326, 1997,C.W. Carter, Jr. & R. M. Sweet, Eds., Academic Press.
;
_computing_molecular_graphics 'ORTEP3 for Windows - Farrugia, L. J. J. Appl. Crystallogr. 1997, 30, 565'
_computing_publication_material
;
 'WinGX publication routines, Farrugia, 
 L. J., J. Appl. Crystallogr., 1999, 32, 837-838
;
_computing_structure_refinement
;
 SHELXL97 -Program for Crystal Structure Analysis (Release 97-2). 
 Sheldrick, G.M., Instit\"ut f\"ur Anorganische Chemie der Universit\"at, 
 Tammanstrasse 4, D-3400 G\"ottingen, Germany, 1998 
;
_computing_structure_solution
; 
 SIR97- Altomare A., Burla M.C., Camalli M., Cascarano G.L., Giacovazzo C. , 
 Guagliardi A., Moliterni A.G.G., Polidori G.,Spagna R. 
 (1999) J. Appl. Cryst. 32, 115-119
;
_diffrn_ambient_temperature 150(2)
_diffrn_measured_fraction_theta_full 0.964
_diffrn_measured_fraction_theta_max 0.964
_diffrn_measurement_device_type 'Nonius Kappa CCD'
_diffrn_measurement_method '272 0.7 degree images with \w scans'
_diffrn_radiation_monochromator graphite
_diffrn_radiation_source 'fine-focus sealed tube'
_diffrn_radiation_type MoK\a
_diffrn_radiation_wavelength 0.71073
_diffrn_reflns_av_R_equivalents 0.1521
_diffrn_reflns_av_sigmaI/netI 0.0637
_diffrn_reflns_limit_h_max 34
_diffrn_reflns_limit_h_min -32
_diffrn_reflns_limit_k_max 31
_diffrn_reflns_limit_k_min -33
_diffrn_reflns_limit_l_max 34
_diffrn_reflns_limit_l_min -32
_diffrn_reflns_number 74769
_diffrn_reflns_theta_full 25.02
_diffrn_reflns_theta_max 25.02
_diffrn_reflns_theta_min 3.01
_diffrn_standards_decay_% 0
_diffrn_standards_number 0
_exptl_absorpt_coefficient_mu 1.406
_exptl_absorpt_correction_type none
_exptl_crystal_colour brown
_exptl_crystal_density_diffrn 1.212
_exptl_crystal_density_method 'not measured'
_exptl_crystal_description octahedron
_exptl_crystal_F_000 9120
_exptl_crystal_size_max 0.20
_exptl_crystal_size_mid 0.20
_exptl_crystal_size_min 0.20
_refine_diff_density_max 0.280
_refine_diff_density_min -0.283
_refine_diff_density_rms 0.061
_refine_ls_extinction_method none
_refine_ls_goodness_of_fit_ref 1.043
_refine_ls_hydrogen_treatment constr
_refine_ls_matrix_type full
_refine_ls_number_parameters 445
_refine_ls_number_reflns 6706
_refine_ls_number_restraints 1
_refine_ls_restrained_S_all 1.043
_refine_ls_R_factor_all 0.0892
_refine_ls_R_factor_gt 0.0472
_refine_ls_shift/su_max 0.001
_refine_ls_shift/su_mean 0.000
_refine_ls_structure_factor_coef Fsqd
_refine_ls_weighting_details 'calc w=1/[\s^2^(Fo^2^)+(0.0262P)^2^+25.6530P] where P=(Fo^2^+2Fc^2^)/3'
_refine_ls_weighting_scheme calc
_refine_ls_wR_factor_gt 0.0827
_refine_ls_wR_factor_ref 0.0962
_reflns_number_gt 4643
_reflns_number_total 6706
_reflns_threshold_expression >2sigma(I)
_cod_data_source_file om100649z_si_002.cif
_cod_data_source_block k09msh29
_cod_database_code 4063340

loop_
_symmetry_equiv_pos_as_xyz
'x, y, z'
'-x+1/2, -y, z+1/2'
'x+1/2, -y+1/2, -z'
'-x, y+1/2, -z+1/2'
'y, z, x'
'-y+1/2, -z, x+1/2'
'y+1/2, -z+1/2, -x'
'-y, z+1/2, -x+1/2'
'z, x, y'
'-z, x+1/2, -y+1/2'
'-z+1/2, -x, y+1/2'
'z+1/2, -x+1/2, -y'
'-x, -y, -z'
'x-1/2, y, -z-1/2'
'-x-1/2, y-1/2, z'
'x, -y-1/2, z-1/2'
'-y, -z, -x'
'y-1/2, z, -x-1/2'
'-y-1/2, z-1/2, x'
'y, -z-1/2, x-1/2'
'-z, -x, -y'
'z, -x-1/2, y-1/2'
'z-1/2, x, -y-1/2'
'-z-1/2, x-1/2, y'

loop_
_atom_site_label
_atom_site_type_symbol
_atom_site_fract_x
_atom_site_fract_y
_atom_site_fract_z
_atom_site_U_iso_or_equiv
_atom_site_adp_type
_atom_site_occupancy
_atom_site_symmetry_multiplicity
_atom_site_calc_flag
_atom_site_refinement_flags
_atom_site_disorder_assembly
_atom_site_disorder_group
Sr Sr 0.213931(11) 0.467691(11) 0.086263(11) 0.02755(10) Uani 1 1 d . . .
N1 N 0.16951(9) 0.39238(9) 0.07639(9) 0.0289(6) Uani 1 1 d . . .
N2 N 0.16662(9) 0.45835(9) 0.01205(9) 0.0267(6) Uani 1 1 d . . .
N3 N 0.24233(9) 0.51029(9) 0.01759(9) 0.0315(7) Uani 1 1 d . . .
C1 C 0.17718(11) 0.35515(11) 0.10878(12) 0.0300(8) Uani 1 1 d . . .
C2 C 0.21049(12) 0.32099(12) 0.09852(13) 0.0369(9) Uani 1 1 d . . .
C3 C 0.23297(13) 0.31845(13) 0.05067(14) 0.0454(10) Uani 1 1 d . . .
H3 H 0.2241 0.3472 0.0331 0.054 Uiso 1 1 calc R . .
C4 C 0.21604(17) 0.27692(16) 0.02340(16) 0.0691(13) Uani 1 1 d . . .
H4A H 0.2313 0.2763 -0.0071 0.104 Uiso 1 1 calc R . .
H4B H 0.1822 0.2791 0.0192 0.104 Uiso 1 1 calc R . .
H4C H 0.2236 0.2483 0.0404 0.104 Uiso 1 1 calc R . .
C5 C 0.28638(17) 0.3168(2) 0.0540(2) 0.097(2) Uani 1 1 d . . .
H5A H 0.2976 0.3440 0.0714 0.146 Uiso 1 1 calc R . .
H5B H 0.2997 0.3172 0.0225 0.146 Uiso 1 1 calc R . .
H5C H 0.2959 0.2882 0.0701 0.146 Uiso 1 1 calc R . .
C6 C 0.22230(13) 0.28870(13) 0.13291(15) 0.0468(10) Uani 1 1 d . . .
H6 H 0.2452 0.2657 0.1263 0.056 Uiso 1 1 calc R . .
C7 C 0.20159(14) 0.28925(14) 0.17628(14) 0.0489(10) Uani 1 1 d . . .
H7 H 0.2105 0.2672 0.1994 0.059 Uiso 1 1 calc R . .
C8 C 0.16792(14) 0.32205(13) 0.18565(13) 0.0444(10) Uani 1 1 d . . .
H8 H 0.1531 0.3220 0.2153 0.053 Uiso 1 1 calc R . .
C9 C 0.15500(12) 0.35541(12) 0.15272(12) 0.0336(8) Uani 1 1 d . . .
C10 C 0.11734(12) 0.39095(12) 0.16476(13) 0.0378(9) Uani 1 1 d . . .
H10 H 0.1098 0.4086 0.1356 0.045 Uiso 1 1 calc R . .
C11 C 0.07223(14) 0.36756(15) 0.18168(16) 0.0582(12) Uani 1 1 d . . .
H11A H 0.0611 0.3458 0.1579 0.087 Uiso 1 1 calc R . .
H11B H 0.0484 0.3914 0.1873 0.087 Uiso 1 1 calc R . .
H11C H 0.0784 0.3506 0.2107 0.087 Uiso 1 1 calc R . .
C12 C 0.13515(16) 0.42601(15) 0.20055(16) 0.0629(13) Uani 1 1 d . . .
H12A H 0.1645 0.4396 0.1896 0.094 Uiso 1 1 calc R . .
H12B H 0.1404 0.4102 0.2304 0.094 Uiso 1 1 calc R . .
H12C H 0.1120 0.4508 0.2047 0.094 Uiso 1 1 calc R . .
C13 C 0.13371(11) 0.38845(11) 0.04657(11) 0.0275(8) Uani 1 1 d . . .
C14 C 0.10144(12) 0.35278(12) 0.04412(12) 0.0332(8) Uani 1 1 d . . .
H14A H 0.1033 0.3273 0.0652 0.040 Uiso 1 1 calc R . .
H14B H 0.0774 0.3537 0.0214 0.040 Uiso 1 1 calc R . .
C15 C 0.12991(11) 0.42870(11) 0.01261(11) 0.0270(7) Uani 1 1 d . . .
C16 C 0.09198(12) 0.43626(12) -0.01621(11) 0.0323(8) Uani 1 1 d . . .
H16 H 0.0664 0.4153 -0.0162 0.039 Uiso 1 1 calc R . .
C17 C 0.09197(12) 0.47496(12) -0.04509(12) 0.0363(9) Uani 1 1 d . . .
H17 H 0.0657 0.4812 -0.0643 0.044 Uiso 1 1 calc R . .
C18 C 0.12961(12) 0.50437(12) -0.04607(12) 0.0356(9) Uani 1 1 d . . .
H18 H 0.1297 0.5308 -0.0660 0.043 Uiso 1 1 calc R . .
C19 C 0.16799(11) 0.49500(11) -0.01735(11) 0.0295(8) Uani 1 1 d . . .
C20 C 0.21235(12) 0.52227(11) -0.01738(12) 0.0317(8) Uani 1 1 d . . .
C21 C 0.21987(14) 0.55426(13) -0.05155(13) 0.0448(10) Uani 1 1 d . . .
H21A H 0.2485 0.5709 -0.0526 0.054 Uiso 1 1 calc R . .
H21B H 0.1965 0.5600 -0.0743 0.054 Uiso 1 1 calc R . .
C22 C 0.28897(12) 0.52667(12) 0.01336(12) 0.0330(8) Uani 1 1 d . . .
C23 C 0.30365(12) 0.56683(12) 0.03792(12) 0.0353(8) Uani 1 1 d . . .
C24 C 0.26883(13) 0.59628(13) 0.06496(13) 0.0430(10) Uani 1 1 d . . .
H24 H 0.2371 0.5835 0.0584 0.052 Uiso 1 1 calc R . .
C26 C 0.27665(18) 0.59289(18) 0.11649(15) 0.0742(15) Uani 1 1 d . . .
H26A H 0.2792 0.5600 0.1255 0.111 Uiso 1 1 calc R . .
H26B H 0.2503 0.6072 0.1330 0.111 Uiso 1 1 calc R . .
H26C H 0.3055 0.6093 0.1247 0.111 Uiso 1 1 calc R . .
C25 C 0.26906(16) 0.64697(15) 0.04928(17) 0.0643(13) Uani 1 1 d . . .
H25A H 0.2600 0.6488 0.0164 0.096 Uiso 1 1 calc R . .
H25B H 0.3004 0.6600 0.0532 0.096 Uiso 1 1 calc R . .
H25C H 0.2469 0.6648 0.0682 0.096 Uiso 1 1 calc R . .
C27 C 0.35078(13) 0.57889(13) 0.03774(13) 0.0421(9) Uani 1 1 d . . .
H27 H 0.3610 0.6051 0.0553 0.051 Uiso 1 1 calc R . .
C28 C 0.38276(14) 0.55327(14) 0.01243(14) 0.0470(10) Uani 1 1 d . . .
H28 H 0.4147 0.5620 0.0123 0.056 Uiso 1 1 calc R . .
C29 C 0.36806(13) 0.51507(14) -0.01264(13) 0.0441(10) Uani 1 1 d . . .
H29 H 0.3902 0.4979 -0.0303 0.053 Uiso 1 1 calc R . .
C30 C 0.32178(12) 0.50093(13) -0.01283(12) 0.0378(9) Uani 1 1 d . B .
C31 C 0.30686(15) 0.45849(14) -0.04007(14) 0.0488(10) Uani 1 1 d D . .
H31 H 0.2736 0.4504 -0.0336 0.059 Uiso 0.50 1 calc PR A 1
H31A H 0.2721 0.4599 -0.0379 0.059 Uiso 0.50 1 calc PR A 2
C32 C 0.3401(6) 0.4165(7) -0.0281(8) 0.079(6) Uani 0.50 1 d PD B 1
H32A H 0.3269 0.3876 -0.0407 0.119 Uiso 0.50 1 calc PR B 1
H32B H 0.3432 0.4138 0.0058 0.119 Uiso 0.50 1 calc PR B 1
H32C H 0.3708 0.4220 -0.0420 0.119 Uiso 0.50 1 calc PR B 1
C32A C 0.3181(6) 0.4137(7) -0.0157(8) 0.080(5) Uani 0.50 1 d P B 2
H32D H 0.3073 0.3874 -0.0347 0.119 Uiso 0.50 1 calc PR B 2
H32E H 0.3024 0.4130 0.0147 0.119 Uiso 0.50 1 calc PR B 2
H32F H 0.3519 0.4114 -0.0112 0.119 Uiso 0.50 1 calc PR B 2
C33 C 0.3155(2) 0.46367(19) -0.09159(16) 0.0813(16) Uani 1 1 d . B .
H33A H 0.3491 0.4651 -0.0974 0.122 Uiso 1 1 calc R . .
H33B H 0.3007 0.4924 -0.1028 0.122 Uiso 1 1 calc R . .
H33C H 0.3022 0.4369 -0.1081 0.122 Uiso 1 1 calc R . .
O O 0.28708(9) 0.44223(9) 0.12593(9) 0.0467(7) Uani 1 1 d . . .
C41 C 0.33397(14) 0.45777(17) 0.11731(18) 0.0654(13) Uani 1 1 d . . .
H41A H 0.3399 0.4875 0.1338 0.078 Uiso 1 1 calc R . .
H41B H 0.3389 0.4627 0.0835 0.078 Uiso 1 1 calc R . .
C42 C 0.36528(17) 0.42132(19) 0.1347(3) 0.100(2) Uani 1 1 d . . .
H42A H 0.3798 0.4045 0.1083 0.119 Uiso 1 1 calc R . .
H42B H 0.3903 0.4353 0.1539 0.119 Uiso 1 1 calc R . .
C43 C 0.33738(16) 0.38910(18) 0.16282(17) 0.0701(14) Uani 1 1 d . . .
H43A H 0.3506 0.3861 0.1946 0.084 Uiso 1 1 calc R . .
H43B H 0.3365 0.3578 0.1482 0.084 Uiso 1 1 calc R . .
C44 C 0.28939(14) 0.41006(16) 0.16465(15) 0.0573(12) Uani 1 1 d . . .
H44A H 0.2653 0.3855 0.1615 0.069 Uiso 1 1 calc R . .
H44B H 0.2845 0.4266 0.1945 0.069 Uiso 1 1 calc R . .
C51 C 0.18695(15) 0.68452(17) -0.06330(16) 0.0589(12) Uani 1 1 d . . .
H51 H 0.1784 0.6582 -0.0451 0.071 Uiso 1 1 calc R . .
C52 C 0.21040(15) 0.67852(16) -0.10434(16) 0.0570(11) Uani 1 1 d . . .
H52 H 0.2180 0.6480 -0.1147 0.068 Uiso 1 1 calc R . .
C53 C 0.22302(15) 0.71639(17) -0.13064(16) 0.0587(12) Uani 1 1 d . . .
H53 H 0.2394 0.7120 -0.1591 0.070 Uiso 1 1 calc R . .
C54 C 0.21197(15) 0.76079(16) -0.11592(16) 0.0570(11) Uani 1 1 d . . .
H54 H 0.2210 0.7870 -0.1340 0.068 Uiso 1 1 calc R . .
C55 C 0.18801(17) 0.76696(17) -0.07508(17) 0.0633(13) Uani 1 1 d . . .
H55 H 0.1799 0.7975 -0.0651 0.076 Uiso 1 1 calc R . .
C56 C 0.17565(16) 0.72894(18) -0.04833(16) 0.0640(13) Uani 1 1 d . . .
H56 H 0.1595 0.7333 -0.0198 0.077 Uiso 1 1 calc R . .

loop_
_atom_site_aniso_label
_atom_site_aniso_U_11
_atom_site_aniso_U_22
_atom_site_aniso_U_33
_atom_site_aniso_U_23
_atom_site_aniso_U_13
_atom_site_aniso_U_12
Sr 0.02693(18) 0.02948(18) 0.02623(18) 0.00253(14) -0.00311(13) -0.00219(14)
N1 0.0288(16) 0.0250(15) 0.0331(17) 0.0050(12) -0.0051(13) -0.0001(12)
N2 0.0304(16) 0.0257(15) 0.0240(15) -0.0039(12) -0.0022(12) 0.0022(12)
N3 0.0326(16) 0.0332(16) 0.0287(16) 0.0059(13) -0.0026(13) -0.0070(13)
C1 0.0281(19) 0.0268(19) 0.035(2) 0.0019(15) -0.0061(15) -0.0036(15)
C2 0.034(2) 0.031(2) 0.046(2) 0.0036(17) -0.0034(17) 0.0025(17)
C3 0.045(2) 0.033(2) 0.058(3) 0.0037(18) 0.013(2) 0.0080(18)
C4 0.076(3) 0.075(3) 0.057(3) -0.010(2) 0.004(2) -0.016(3)
C5 0.056(3) 0.148(6) 0.088(4) -0.042(4) 0.025(3) -0.031(3)
C6 0.039(2) 0.036(2) 0.066(3) 0.007(2) -0.003(2) 0.0092(18)
C7 0.052(3) 0.045(2) 0.050(3) 0.015(2) -0.007(2) 0.011(2)
C8 0.048(2) 0.046(2) 0.039(2) 0.0140(19) -0.0002(18) 0.0032(19)
C9 0.035(2) 0.0291(19) 0.036(2) 0.0025(16) -0.0036(16) 0.0000(16)
C10 0.043(2) 0.036(2) 0.035(2) 0.0059(17) 0.0024(17) 0.0054(17)
C11 0.049(3) 0.054(3) 0.072(3) 0.013(2) 0.016(2) 0.009(2)
C12 0.066(3) 0.057(3) 0.066(3) -0.010(2) -0.007(2) 0.015(2)
C13 0.0287(19) 0.0239(18) 0.0300(19) -0.0029(14) 0.0023(15) 0.0042(15)
C14 0.035(2) 0.031(2) 0.033(2) -0.0011(15) -0.0070(16) -0.0015(16)
C15 0.0284(19) 0.0249(18) 0.0276(19) -0.0076(14) -0.0030(15) 0.0043(15)
C16 0.0284(19) 0.035(2) 0.034(2) -0.0069(16) -0.0073(16) 0.0007(16)
C17 0.037(2) 0.040(2) 0.032(2) -0.0053(16) -0.0118(16) 0.0076(17)
C18 0.042(2) 0.033(2) 0.032(2) 0.0036(16) -0.0075(16) 0.0079(17)
C19 0.036(2) 0.0265(18) 0.0262(18) -0.0021(15) -0.0025(15) 0.0055(15)
C20 0.036(2) 0.0283(19) 0.0307(19) 0.0026(15) 0.0012(16) 0.0037(16)
C21 0.043(2) 0.048(2) 0.043(2) 0.0178(19) -0.0062(18) -0.0054(19)
C22 0.032(2) 0.036(2) 0.0311(19) 0.0111(16) 0.0004(15) -0.0022(16)
C23 0.032(2) 0.039(2) 0.035(2) 0.0071(17) 0.0007(16) -0.0042(16)
C24 0.040(2) 0.038(2) 0.051(2) -0.0044(18) 0.0085(18) -0.0141(18)
C26 0.083(4) 0.092(4) 0.047(3) -0.008(3) 0.008(2) 0.014(3)
C25 0.054(3) 0.052(3) 0.087(4) -0.001(2) 0.012(2) 0.005(2)
C27 0.039(2) 0.045(2) 0.043(2) 0.0084(18) -0.0026(18) -0.0087(18)
C28 0.030(2) 0.059(3) 0.051(3) 0.012(2) -0.0001(19) -0.0019(19)
C29 0.039(2) 0.051(3) 0.043(2) 0.010(2) 0.0101(18) 0.0064(19)
C30 0.039(2) 0.041(2) 0.033(2) 0.0062(17) 0.0036(17) 0.0005(18)
C31 0.051(3) 0.048(3) 0.047(3) -0.005(2) 0.011(2) -0.001(2)
C32 0.129(18) 0.040(7) 0.069(11) 0.004(6) 0.006(10) 0.020(11)
C32A 0.102(14) 0.047(7) 0.089(15) 0.001(8) -0.018(9) -0.006(9)
C33 0.096(4) 0.098(4) 0.050(3) -0.012(3) 0.003(3) -0.018(3)
O 0.0352(15) 0.0551(17) 0.0498(16) 0.0122(13) -0.0115(12) 0.0002(13)
C41 0.040(3) 0.074(3) 0.082(3) 0.024(3) -0.014(2) -0.008(2)
C42 0.043(3) 0.072(4) 0.183(7) 0.043(4) 0.007(3) 0.012(3)
C43 0.064(3) 0.081(4) 0.066(3) 0.017(3) -0.005(3) 0.024(3)
C44 0.046(3) 0.072(3) 0.054(3) 0.023(2) -0.009(2) 0.004(2)
C51 0.053(3) 0.063(3) 0.061(3) 0.004(2) -0.009(2) -0.004(2)
C52 0.051(3) 0.054(3) 0.066(3) -0.005(2) -0.006(2) 0.001(2)
C53 0.047(3) 0.071(3) 0.058(3) -0.003(3) -0.006(2) -0.001(2)
C54 0.055(3) 0.059(3) 0.057(3) 0.004(2) -0.017(2) -0.006(2)
C55 0.073(3) 0.054(3) 0.063(3) -0.010(2) -0.016(3) 0.002(2)
C56 0.058(3) 0.084(4) 0.050(3) -0.010(3) -0.002(2) 0.002(3)

loop_
_atom_type_symbol
_atom_type_description
_atom_type_scat_dispersion_real
_atom_type_scat_dispersion_imag
_atom_type_scat_source
C C 0.0033 0.0016 'International Tables Vol C Tables 4.2.6.8 and 6.1.1.4'
H H 0.0000 0.0000 'International Tables Vol C Tables 4.2.6.8 and 6.1.1.4'
N N 0.0061 0.0033 'International Tables Vol C Tables 4.2.6.8 and 6.1.1.4'
O O 0.0106 0.0060 'International Tables Vol C Tables 4.2.6.8 and 6.1.1.4'
Sr Sr -1.5307 3.2498 'International Tables Vol C Tables 4.2.6.8 and 6.1.1.4'

loop_
_geom_angle_atom_site_label_1
_geom_angle_atom_site_label_2
_geom_angle_atom_site_label_3
_geom_angle
_geom_angle_site_symmetry_1
_geom_angle_site_symmetry_3
_geom_angle_publ_flag
N3 Sr O 103.43(9) . . ?
N3 Sr N1 120.21(9) . . ?
O Sr N1 103.01(8) . . ?
N3 Sr N2 63.73(9) . . ?
O Sr N2 143.20(9) . . ?
N1 Sr N2 62.98(8) . . ?
N3 Sr C14 87.92(9) . 19_665 ?
O Sr C14 134.20(9) . 19_665 ?
N1 Sr C14 109.02(9) . 19_665 ?
N2 Sr C14 81.66(9) . 19_665 ?
N3 Sr C19 45.70(9) . . ?
O Sr C19 143.60(8) . . ?
N1 Sr C19 84.37(8) . . ?
N2 Sr C19 21.38(8) . . ?
C14 Sr C19 72.58(9) 19_665 . ?
N3 Sr C20 20.52(8) . . ?
O Sr C20 123.44(8) . . ?
N1 Sr C20 107.02(8) . . ?
N2 Sr C20 45.58(8) . . ?
C14 Sr C20 76.99(9) 19_665 . ?
C19 Sr C20 25.74(8) . . ?
N3 Sr C15 84.28(8) . . ?
O Sr C15 141.64(8) . . ?
N1 Sr C15 44.74(8) . . ?
N2 Sr C15 20.58(8) . . ?
C14 Sr C15 82.87(8) 19_665 . ?
C19 Sr C15 40.91(8) . . ?
C20 Sr C15 66.00(8) . . ?
C13 N1 C1 117.9(3) . . ?
C13 N1 Sr 122.0(2) . . ?
C1 N1 Sr 119.19(19) . . ?
C19 N2 C15 121.3(3) . . ?
C19 N2 Sr 115.3(2) . . ?
C15 N2 Sr 118.2(2) . . ?
C20 N3 C22 116.5(3) . . ?
C20 N3 Sr 120.4(2) . . ?
C22 N3 Sr 123.0(2) . . ?
C2 C1 C9 119.9(3) . . ?
C2 C1 N1 119.4(3) . . ?
C9 C1 N1 120.4(3) . . ?
C6 C2 C1 118.8(3) . . ?
C6 C2 C3 120.3(3) . . ?
C1 C2 C3 120.9(3) . . ?
C4 C3 C2 111.8(3) . . ?
C4 C3 C5 109.2(4) . . ?
C2 C3 C5 111.7(4) . . ?
C4 C3 H3 108.0 . . ?
C2 C3 H3 108.0 . . ?
C5 C3 H3 108.0 . . ?
C3 C4 H4A 109.5 . . ?
C3 C4 H4B 109.5 . . ?
H4A C4 H4B 109.5 . . ?
C3 C4 H4C 109.5 . . ?
H4A C4 H4C 109.5 . . ?
H4B C4 H4C 109.5 . . ?
C3 C5 H5A 109.5 . . ?
C3 C5 H5B 109.5 . . ?
H5A C5 H5B 109.5 . . ?
C3 C5 H5C 109.5 . . ?
H5A C5 H5C 109.5 . . ?
H5B C5 H5C 109.5 . . ?
C7 C6 C2 121.7(4) . . ?
C7 C6 H6 119.1 . . ?
C2 C6 H6 119.1 . . ?
C8 C7 C6 119.1(4) . . ?
C8 C7 H7 120.4 . . ?
C6 C7 H7 120.4 . . ?
C7 C8 C9 121.6(4) . . ?
C7 C8 H8 119.2 . . ?
C9 C8 H8 119.2 . . ?
C8 C9 C1 118.8(3) . . ?
C8 C9 C10 119.6(3) . . ?
C1 C9 C10 121.7(3) . . ?
C9 C10 C12 110.9(3) . . ?
C9 C10 C11 112.1(3) . . ?
C12 C10 C11 110.9(3) . . ?
C9 C10 H10 107.6 . . ?
C12 C10 H10 107.6 . . ?
C11 C10 H10 107.6 . . ?
C10 C11 H11A 109.5 . . ?
C10 C11 H11B 109.5 . . ?
H11A C11 H11B 109.5 . . ?
C10 C11 H11C 109.5 . . ?
H11A C11 H11C 109.5 . . ?
H11B C11 H11C 109.5 . . ?
C10 C12 H12A 109.5 . . ?
C10 C12 H12B 109.5 . . ?
H12A C12 H12B 109.5 . . ?
C10 C12 H12C 109.5 . . ?
H12A C12 H12C 109.5 . . ?
H12B C12 H12C 109.5 . . ?
N1 C13 C14 127.4(3) . . ?
N1 C13 C15 113.7(3) . . ?
C14 C13 C15 118.9(3) . . ?
C13 C14 Sr 128.2(2) . 22_565 ?
C13 C14 H14A 120.0 . . ?
Sr C14 H14A 89.0 22_565 . ?
C13 C14 H14B 120.0 . . ?
Sr C14 H14B 53.1 22_565 . ?
H14A C14 H14B 120.0 . . ?
N2 C15 C16 120.4(3) . . ?
N2 C15 C13 115.5(3) . . ?
C16 C15 C13 124.1(3) . . ?
N2 C15 Sr 41.24(14) . . ?
C16 C15 Sr 151.5(2) . . ?
C13 C15 Sr 78.45(17) . . ?
C15 C16 C17 118.9(3) . . ?
C15 C16 H16 120.6 . . ?
C17 C16 H16 120.6 . . ?
C18 C17 C16 120.4(3) . . ?
C18 C17 H17 119.8 . . ?
C16 C17 H17 119.8 . . ?
C17 C18 C19 119.3(3) . . ?
C17 C18 H18 120.4 . . ?
C19 C18 H18 120.4 . . ?
N2 C19 C18 119.6(3) . . ?
N2 C19 C20 115.7(3) . . ?
C18 C19 C20 124.7(3) . . ?
N2 C19 Sr 43.36(15) . . ?
C18 C19 Sr 151.3(2) . . ?
C20 C19 Sr 77.73(18) . . ?
C21 C20 N3 126.8(3) . . ?
C21 C20 C19 119.3(3) . . ?
N3 C20 C19 113.9(3) . . ?
C21 C20 Sr 161.8(3) . . ?
N3 C20 Sr 39.12(15) . . ?
C19 C20 Sr 76.53(17) . . ?
C20 C21 H21A 120.0 . . ?
C20 C21 H21B 120.0 . . ?
H21A C21 H21B 120.0 . . ?
C30 C22 C23 119.5(3) . . ?
C30 C22 N3 119.9(3) . . ?
C23 C22 N3 120.4(3) . . ?
C27 C23 C22 119.2(3) . . ?
C27 C23 C24 120.0(3) . . ?
C22 C23 C24 120.7(3) . . ?
C26 C24 C23 111.6(3) . . ?
C26 C24 C25 110.7(4) . . ?
C23 C24 C25 112.2(3) . . ?
C26 C24 H24 107.4 . . ?
C23 C24 H24 107.4 . . ?
C25 C24 H24 107.4 . . ?
C24 C26 H26A 109.5 . . ?
C24 C26 H26B 109.5 . . ?
H26A C26 H26B 109.5 . . ?
C24 C26 H26C 109.5 . . ?
H26A C26 H26C 109.5 . . ?
H26B C26 H26C 109.5 . . ?
C24 C25 H25A 109.5 . . ?
C24 C25 H25B 109.5 . . ?
H25A C25 H25B 109.5 . . ?
C24 C25 H25C 109.5 . . ?
H25A C25 H25C 109.5 . . ?
H25B C25 H25C 109.5 . . ?
C28 C27 C23 120.9(4) . . ?
C28 C27 H27 119.6 . . ?
C23 C27 H27 119.6 . . ?
C29 C28 C27 119.6(4) . . ?
C29 C28 H28 120.2 . . ?
C27 C28 H28 120.2 . . ?
C28 C29 C30 121.8(4) . . ?
C28 C29 H29 119.1 . . ?
C30 C29 H29 119.1 . . ?
C29 C30 C22 118.8(3) . . ?
C29 C30 C31 120.6(3) . . ?
C22 C30 C31 120.6(3) . . ?
C32A C31 C33 120.5(9) . . ?
C32A C31 C30 112.9(10) . . ?
C33 C31 C30 112.5(4) . . ?
C33 C31 C32 101.0(8) . . ?
C30 C31 C32 109.5(10) . . ?
C32A C31 H31 85.5 . . ?
C33 C31 H31 111.2 . . ?
C30 C31 H31 111.2 . . ?
C32 C31 H31 111.2 . . ?
C32A C31 H31A 102.7 . . ?
C33 C31 H31A 102.7 . . ?
C30 C31 H31A 102.7 . . ?
C32 C31 H31A 128.3 . . ?
C31 C32 H32A 109.5 . . ?
C31 C32 H32B 109.5 . . ?
C31 C32 H32C 109.5 . . ?
C31 C32A H32D 109.5 . . ?
C31 C32A H32E 109.5 . . ?
H32D C32A H32E 109.5 . . ?
C31 C32A H32F 109.5 . . ?
H32D C32A H32F 109.5 . . ?
H32E C32A H32F 109.5 . . ?
C31 C33 H33A 109.5 . . ?
C31 C33 H33B 109.5 . . ?
H33A C33 H33B 109.5 . . ?
C31 C33 H33C 109.5 . . ?
H33A C33 H33C 109.5 . . ?
H33B C33 H33C 109.5 . . ?
C41 O C44 106.7(3) . . ?
C41 O Sr 128.1(2) . . ?
C44 O Sr 125.1(2) . . ?
O C41 C42 107.1(4) . . ?
O C41 H41A 110.3 . . ?
C42 C41 H41A 110.3 . . ?
O C41 H41B 110.3 . . ?
C42 C41 H41B 110.3 . . ?
H41A C41 H41B 108.6 . . ?
C43 C42 C41 107.6(4) . . ?
C43 C42 H42A 110.2 . . ?
C41 C42 H42A 110.2 . . ?
C43 C42 H42B 110.2 . . ?
C41 C42 H42B 110.2 . . ?
H42A C42 H42B 108.5 . . ?
C42 C43 C44 105.5(4) . . ?
C42 C43 H43A 110.6 . . ?
C44 C43 H43A 110.6 . . ?
C42 C43 H43B 110.6 . . ?
C44 C43 H43B 110.6 . . ?
H43A C43 H43B 108.8 . . ?
O C44 C43 105.7(3) . . ?
O C44 H44A 110.6 . . ?
C43 C44 H44A 110.6 . . ?
O C44 H44B 110.6 . . ?
C43 C44 H44B 110.6 . . ?
H44A C44 H44B 108.7 . . ?
C52 C51 C56 119.9(5) . . ?
C52 C51 H51 120.0 . . ?
C56 C51 H51 120.0 . . ?
C51 C52 C53 120.3(4) . . ?
C51 C52 H52 119.9 . . ?
C53 C52 H52 119.9 . . ?
C52 C53 C54 120.2(4) . . ?
C52 C53 H53 119.9 . . ?
C54 C53 H53 119.9 . . ?
C55 C54 C53 119.8(4) . . ?
C55 C54 H54 120.1 . . ?
C53 C54 H54 120.1 . . ?
C54 C55 C56 120.2(4) . . ?
C54 C55 H55 119.9 . . ?
C56 C55 H55 119.9 . . ?
C55 C56 C51 119.7(4) . . ?
C55 C56 H56 120.1 . . ?
C51 C56 H56 120.1 . . ?

loop_
_geom_bond_atom_site_label_1
_geom_bond_atom_site_label_2
_geom_bond_distance
_geom_bond_site_symmetry_2
_geom_bond_publ_flag
Sr N3 2.456(3) . ?
Sr O 2.495(2) . ?
Sr N1 2.524(3) . ?
Sr N2 2.538(3) . ?
Sr C14 2.942(3) 19_665 ?
Sr C19 3.344(3) . ?
Sr C20 3.360(3) . ?
Sr C15 3.394(3) . ?
N1 C13 1.341(4) . ?
N1 C1 1.432(4) . ?
N2 C19 1.348(4) . ?
N2 C15 1.353(4) . ?
N3 C20 1.365(4) . ?
N3 C22 1.423(4) . ?
C1 C2 1.400(5) . ?
C1 C9 1.412(5) . ?
C2 C6 1.395(5) . ?
C2 C3 1.518(5) . ?
C3 C4 1.505(6) . ?
C3 C5 1.535(6) . ?
C3 H3 1.0000 . ?
C4 H4A 0.9800 . ?
C4 H4B 0.9800 . ?
C4 H4C 0.9800 . ?
C5 H5A 0.9800 . ?
C5 H5B 0.9800 . ?
C5 H5C 0.9800 . ?
C6 C7 1.378(5) . ?
C6 H6 0.9500 . ?
C7 C8 1.375(5) . ?
C7 H7 0.9500 . ?
C8 C9 1.395(5) . ?
C8 H8 0.9500 . ?
C9 C10 1.525(5) . ?
C10 C12 1.525(5) . ?
C10 C11 1.536(5) . ?
C10 H10 1.0000 . ?
C11 H11A 0.9800 . ?
C11 H11B 0.9800 . ?
C11 H11C 0.9800 . ?
C12 H12A 0.9800 . ?
C12 H12B 0.9800 . ?
C12 H12C 0.9800 . ?
C13 C14 1.381(5) . ?
C13 C15 1.514(4) . ?
C14 Sr 2.942(3) 22_565 ?
C14 H14A 0.9500 . ?
C14 H14B 0.9500 . ?
C15 C16 1.383(4) . ?
C16 C17 1.385(5) . ?
C16 H16 0.9500 . ?
C17 C18 1.370(5) . ?
C17 H17 0.9500 . ?
C18 C19 1.401(5) . ?
C18 H18 0.9500 . ?
C19 C20 1.493(5) . ?
C20 C21 1.360(5) . ?
C21 H21A 0.9500 . ?
C21 H21B 0.9500 . ?
C22 C30 1.412(5) . ?
C22 C23 1.414(5) . ?
C23 C27 1.395(5) . ?
C23 C24 1.521(5) . ?
C24 C26 1.498(6) . ?
C24 C25 1.522(5) . ?
C24 H24 1.0000 . ?
C26 H26A 0.9800 . ?
C26 H26B 0.9800 . ?
C26 H26C 0.9800 . ?
C25 H25A 0.9800 . ?
C25 H25B 0.9800 . ?
C25 H25C 0.9800 . ?
C27 C28 1.381(5) . ?
C27 H27 0.9500 . ?
C28 C29 1.377(5) . ?
C28 H28 0.9500 . ?
C29 C30 1.388(5) . ?
C29 H29 0.9500 . ?
C30 C31 1.508(5) . ?
C31 C32A 1.497(19) . ?
C31 C33 1.506(6) . ?
C31 C32 1.573(15) . ?
C31 H31 1.0000 . ?
C31 H31A 1.0000 . ?
C32 H32A 0.9800 . ?
C32 H32B 0.9800 . ?
C32 H32C 0.9800 . ?
C32A H32D 0.9800 . ?
C32A H32E 0.9800 . ?
C32A H32F 0.9800 . ?
C33 H33A 0.9800 . ?
C33 H33B 0.9800 . ?
C33 H33C 0.9800 . ?
O C41 1.438(5) . ?
O C44 1.445(4) . ?
C41 C42 1.465(6) . ?
C41 H41A 0.9900 . ?
C41 H41B 0.9900 . ?
C42 C43 1.465(7) . ?
C42 H42A 0.9900 . ?
C42 H42B 0.9900 . ?
C43 C44 1.503(6) . ?
C43 H43A 0.9900 . ?
C43 H43B 0.9900 . ?
C44 H44A 0.9900 . ?
C44 H44B 0.9900 . ?
C51 C52 1.366(6) . ?
C51 C56 1.383(6) . ?
C51 H51 0.9500 . ?
C52 C53 1.371(6) . ?
C52 H52 0.9500 . ?
C53 C54 1.378(6) . ?
C53 H53 0.9500 . ?
C54 C55 1.370(6) . ?
C54 H54 0.9500 . ?
C55 C56 1.379(6) . ?
C55 H55 0.9500 . ?
C56 H56 0.9500 . ?
